data_1547423
loop_
_publ_author_name
'Anuradha R. Pallipurath'
'Jonathan M. Skelton'
'Mark R. Warren'
'Naghmeh Kamali'
'Patrick McArdle'
'Andrea Erxleben'

_publ_section_title
;
 Sulfamerazine: Understanding the Influence of Slip Planes in the
 Polymorphic Phase Transformation through X-Ray Crystallographic Studies
 and ab Initio Lattice Dynamics
;
_journal_name_full 'Molecular Pharmaceutics'
_journal_page_first 3735
_journal_page_last 3748
_journal_paper_doi 10.1021/acs.molpharmaceut.5b00504
_journal_volume 12
_journal_year 2015
_chemical_absolute_configuration ad
_chemical_formula_moiety 'C11 H12 N4 O2 S'
_chemical_formula_sum 'C11 H12 N4 O2 S'
_chemical_formula_weight 264.31
_chemical_name_common Sulfamerazine
_chemical_name_systematic 4-amino-N-(4-methylpyrimidin-2-yl)
_space_group_crystal_system orthorhombic
_space_group_IT_number 33
_space_group_name_Hall 'P 2c -2n'
_space_group_name_H-M_alt 'P n a 21'
_symmetry_space_group_name_Hall 'P 2c -2n'
_symmetry_space_group_name_H-M 'P n a 21'
_atom_sites_solution_hydrogens mixed
_cell_angle_alpha 90
_cell_angle_beta 90
_cell_angle_gamma 90
_cell_formula_units_Z 8
_cell_length_a 14.48840(10)
_cell_length_b 8.20480(10)
_cell_length_c 21.9167(3)
_cell_measurement_reflns_used 10594
_cell_measurement_temperature 250
_cell_measurement_theta_max 29.4850
_cell_measurement_theta_min 1.7990
_cell_volume 2605.34(5)
_computing_cell_refinement
;
CrysAlisPro, Agilent Technologies,
Version 1.171.37.35 (release 13-08-2014 CrysAlis171 .NET)
(compiled Aug 13 2014,18:06:01)
;
_computing_data_collection
;
CrysAlisPro, Agilent Technologies,
Version 1.171.37.35 (release 13-08-2014 CrysAlis171 .NET)
(compiled Aug 13 2014,18:06:01)
;
_computing_data_reduction
;
CrysAlisPro, Agilent Technologies,
Version 1.171.37.35 (release 13-08-2014 CrysAlis171 .NET)
(compiled Aug 13 2014,18:06:01)
;
_computing_molecular_graphics OSCAIL
_computing_structure_refinement 'SHELXL-2014/7 (Sheldrick, 2014)'
_computing_structure_solution SHELXT
_diffrn_ambient_temperature 250
_diffrn_measured_fraction_theta_full 0.998
_diffrn_measured_fraction_theta_max 0.998
_diffrn_measurement_device 'CrystalLogic Kappa (3 circle)'
_diffrn_measurement_device_type 'Rigaku Saturn724+ (2x2 bin mode)'
_diffrn_measurement_method
;
omega rotation with 1 degree frames
;
_diffrn_measurement_specimen_support 'MiTeGen loop'
_diffrn_radiation_monochromator 'double crystal Silicon 111'
_diffrn_radiation_source 'Diamond Light Source Beamline I19'
_diffrn_radiation_type Synchrotron
_diffrn_radiation_wavelength 0.68890
_diffrn_reflns_av_R_equivalents 0.0455
_diffrn_reflns_av_unetI/netI 0.0436
_diffrn_reflns_Laue_measured_fraction_full 0.998
_diffrn_reflns_Laue_measured_fraction_max 0.998
_diffrn_reflns_limit_h_max 20
_diffrn_reflns_limit_h_min -13
_diffrn_reflns_limit_k_max 11
_diffrn_reflns_limit_k_min -11
_diffrn_reflns_limit_l_max 27
_diffrn_reflns_limit_l_min -31
_diffrn_reflns_number 23569
_diffrn_reflns_point_group_measured_fraction_full 0.988
_diffrn_reflns_point_group_measured_fraction_max 0.969
_diffrn_reflns_theta_full 24.415
_diffrn_reflns_theta_max 29.476
_diffrn_reflns_theta_min 2.569
_exptl_absorpt_coefficient_mu 0.249
_exptl_absorpt_correction_T_max 1.00000
_exptl_absorpt_correction_T_min 0.94839
_exptl_absorpt_correction_type multi-scan
_exptl_absorpt_process_details
;
CrysAlisPro, Agilent Technologies,
Version 1.171.36.28 (release 01-02-2013 CrysAlis171 .NET)
Empirical absorption correction using spherical harmonics,
implemented in SCALE3 ABSPACK scaling algorithm.
;
_exptl_crystal_colour Colourless
_exptl_crystal_density_diffrn 1.348
_exptl_crystal_description Parallelepiped
_exptl_crystal_F_000 1104
_exptl_crystal_size_max 0.50
_exptl_crystal_size_mid 0.40
_exptl_crystal_size_min 0.20
_refine_diff_density_max 0.258
_refine_diff_density_min -0.304
_refine_diff_density_rms 0.046
_refine_ls_abs_structure_details
;
 Flack x determined using 2196 quotients [(I+)-(I-)]/[(I+)+(I-)]
 (Parsons, Flack and Wagner, Acta Cryst. B69 (2013) 249-259).
;
_refine_ls_abs_structure_Flack 0.09(5)
_refine_ls_extinction_coef .
_refine_ls_extinction_method none
_refine_ls_goodness_of_fit_ref 1.027
_refine_ls_hydrogen_treatment mixed
_refine_ls_matrix_type full
_refine_ls_number_parameters 344
_refine_ls_number_reflns 7710
_refine_ls_number_restraints 1
_refine_ls_restrained_S_all 1.026
_refine_ls_R_factor_all 0.0660
_refine_ls_R_factor_gt 0.0477
_refine_ls_shift/su_max 0.109
_refine_ls_shift/su_mean 0.003
_refine_ls_structure_factor_coef Fsqd
_refine_ls_weighting_details 'w=1/[\s^2^(Fo^2^)+(0.0541P)^2^+0.3587P] where P=(Fo^2^+2Fc^2^)/3'
_refine_ls_weighting_scheme calc
_refine_ls_wR_factor_gt 0.1115
_refine_ls_wR_factor_ref 0.1247
_reflns_Friedel_coverage 0.896
_reflns_Friedel_fraction_full 0.977
_reflns_Friedel_fraction_max 0.938
_reflns_number_gt 5980
_reflns_number_total 7710
_reflns_threshold_expression 'I > 2\s(I)'
_cod_data_source_file Exp_Form-I2FSynchrotron_Form-I_250K.cif
_cod_data_source_block 250k_smz-f1_a
_cod_original_cell_volume 2605.33(5)
_cod_database_code 1547423
_shelx_space_group_comment
;
The symmetry employed for this shelxl refinement is uniquely defined
by the following loop, which should always be used as a source of
symmetry information in preference to the above space-group names.
They are only intended as comments.
;
_shelx_estimated_absorpt_t_min 0.886
_shelx_estimated_absorpt_t_max 0.952

loop_
_space_group_symop_operation_xyz
'x, y, z'
'-x, -y, z+1/2'
'x+1/2, -y+1/2, z'
'-x+1/2, y+1/2, z+1/2'

loop_
_atom_site_label
_atom_site_type_symbol
_atom_site_fract_x
_atom_site_fract_y
_atom_site_fract_z
_atom_site_U_iso_or_equiv
_atom_site_adp_type
_atom_site_occupancy
_atom_site_site_symmetry_order
_atom_site_calc_flag
_atom_site_refinement_flags_posn
_atom_site_refinement_flags_adp
_atom_site_refinement_flags_occupancy
_atom_site_disorder_assembly
_atom_site_disorder_group
S1 S 0.64620(5) 0.49548(9) 0.34429(5) 0.03357(19) Uani 1 1 d . . . . .
S2 S 0.57780(6) 0.49558(9) 0.65262(5) 0.03307(19) Uani 1 1 d . . . . .
O1 O 0.68957(18) 0.3713(3) 0.30874(13) 0.0448(6) Uani 1 1 d . . . . .
O2 O 0.54917(17) 0.5223(3) 0.33780(14) 0.0437(6) Uani 1 1 d . . . . .
O3 O 0.67519(17) 0.4682(3) 0.65904(14) 0.0422(6) Uani 1 1 d . . . . .
O4 O 0.53553(18) 0.6230(3) 0.68725(13) 0.0428(6) Uani 1 1 d . . . . .
N1 N 0.8427(3) 1.1162(4) 0.31227(19) 0.0505(9) Uani 1 1 d . . . . .
N2 N 0.6553(2) 0.4493(4) 0.41720(16) 0.0381(7) Uani 1 1 d . . . . .
N3 N 0.8146(2) 0.4094(4) 0.41744(15) 0.0383(7) Uani 1 1 d . . . . .
N4 N 0.7283(2) 0.4296(5) 0.50951(16) 0.0539(9) Uani 1 1 d . . . . .
N5 N 0.3804(3) -0.1204(4) 0.6955(2) 0.0646(11) Uani 1 1 d . . . . .
H5A H 0.3238 -0.1191 0.7074 0.084 Uiso 1 1 calc R U . . .
H5B H 0.4079 -0.2118 0.6893 0.084 Uiso 1 1 calc R U . . .
N6 N 0.5683(2) 0.5379(4) 0.57936(16) 0.0410(7) Uani 1 1 d . . . . .
N7 N 0.4097(2) 0.5854(4) 0.57984(16) 0.0417(7) Uani 1 1 d . . . . .
N8 N 0.4965(2) 0.5661(5) 0.48751(17) 0.0528(9) Uani 1 1 d . . . . .
C1 C 0.7050(2) 0.6777(4) 0.33424(18) 0.0307(7) Uani 1 1 d . . . . .
C2 C 0.7948(2) 0.6798(4) 0.31058(17) 0.0326(7) Uani 1 1 d . . . . .
H2 H 0.8236 0.5827 0.2997 0.042 Uiso 1 1 calc R U . . .
C3 C 0.8402(2) 0.8252(4) 0.30345(18) 0.0335(7) Uani 1 1 d . . . . .
H3 H 0.9002 0.8258 0.2883 0.044 Uiso 1 1 calc R U . . .
C4 C 0.7974(2) 0.9729(4) 0.31871(17) 0.0352(7) Uani 1 1 d . . . . .
C5 C 0.7070(2) 0.9693(4) 0.3427(2) 0.0376(8) Uani 1 1 d . . . . .
H5 H 0.6780 1.0661 0.3538 0.049 Uiso 1 1 calc R U . . .
C6 C 0.6617(2) 0.8233(4) 0.34980(19) 0.0381(8) Uani 1 1 d . . . . .
H6 H 0.6018 0.8219 0.3651 0.050 Uiso 1 1 calc R U . . .
C7 C 0.7372(2) 0.4285(4) 0.44914(17) 0.0370(8) Uani 1 1 d . . . . .
C8 C 0.8062(3) 0.4036(8) 0.5404(3) 0.0755(16) Uani 1 1 d . . . . .
H8 H 0.8037 0.3997 0.5828 0.098 Uiso 1 1 calc R U . . .
C9 C 0.8895(3) 0.3824(7) 0.5123(2) 0.0681(14) Uani 1 1 d . . . . .
H9 H 0.9429 0.3644 0.5349 0.089 Uiso 1 1 calc R U . . .
C10 C 0.8920(3) 0.3885(5) 0.4499(2) 0.0485(10) Uani 1 1 d . . . . .
C11 C 0.9793(3) 0.3700(7) 0.4144(2) 0.0644(13) Uani 1 1 d . . . . .
H11A H 0.9859 0.2587 0.4016 0.084 Uiso 1 1 calc R U . . .
H11B H 1.0309 0.3998 0.4396 0.084 Uiso 1 1 calc R U . . .
H11C H 0.9774 0.4396 0.3792 0.084 Uiso 1 1 calc R U . . .
C12 C 0.5191(2) 0.3152(4) 0.66571(16) 0.0319(7) Uani 1 1 d . . . . .
C13 C 0.5635(2) 0.1682(4) 0.6556(2) 0.0438(9) Uani 1 1 d . . . . .
H13 H 0.6243 0.1673 0.6419 0.057 Uiso 1 1 calc R U . . .
C14 C 0.5180(3) 0.0233(4) 0.6657(2) 0.0492(11) Uani 1 1 d . . . . .
H14 H 0.5483 -0.0749 0.6588 0.064 Uiso 1 1 calc R U . . .
C15 C 0.4266(3) 0.0230(4) 0.68638(19) 0.0416(9) Uani 1 1 d . . . . .
C16 C 0.3823(2) 0.1719(4) 0.69631(18) 0.0371(8) Uani 1 1 d . . . . .
H16 H 0.3215 0.1733 0.7098 0.048 Uiso 1 1 calc R U . . .
C17 C 0.4283(2) 0.3170(4) 0.68620(18) 0.0338(8) Uani 1 1 d . . . . .
H17 H 0.3985 0.4157 0.6931 0.044 Uiso 1 1 calc R U . . .
C18 C 0.4868(2) 0.5644(4) 0.54804(17) 0.0357(7) Uani 1 1 d . . . . .
C19 C 0.4186(3) 0.5976(8) 0.4567(2) 0.0715(16) Uani 1 1 d . . . . .
H19 H 0.4210 0.6009 0.4143 0.093 Uiso 1 1 calc R U . . .
C20 C 0.3358(3) 0.6250(8) 0.4848(2) 0.0723(15) Uani 1 1 d . . . . .
H20 H 0.2833 0.6498 0.4622 0.094 Uiso 1 1 calc R U . . .
C21 C 0.3325(3) 0.6149(5) 0.5477(2) 0.0483(10) Uani 1 1 d . . . . .
C22 C 0.2463(3) 0.6352(7) 0.5838(3) 0.0709(14) Uani 1 1 d . . . . .
H22A H 0.2492 0.7353 0.6064 0.092 Uiso 1 1 calc R U . . .
H22B H 0.2398 0.5454 0.6116 0.092 Uiso 1 1 calc R U . . .
H22C H 0.1942 0.6380 0.5567 0.092 Uiso 1 1 calc R U . . .
H1N1 H 0.893(3) 1.119(6) 0.291(2) 0.064(14) Uiso 1 1 d . . . . .
H2N1 H 0.812(3) 1.197(5) 0.316(2) 0.052(13) Uiso 1 1 d . . . . .
H1N2 H 0.616(3) 0.480(5) 0.439(2) 0.040(12) Uiso 1 1 d . . . . .
H1N6 H 0.618(3) 0.507(5) 0.561(2) 0.055(14) Uiso 1 1 d . . . . .

loop_
_atom_site_aniso_label
_atom_site_aniso_U_11
_atom_site_aniso_U_22
_atom_site_aniso_U_33
_atom_site_aniso_U_23
_atom_site_aniso_U_13
_atom_site_aniso_U_12
S1 0.0313(4) 0.0358(4) 0.0336(5) 0.0028(4) -0.0016(4) -0.0022(3)
S2 0.0300(4) 0.0363(4) 0.0329(5) 0.0035(3) -0.0009(4) -0.0023(3)
O1 0.0516(15) 0.0371(12) 0.0456(16) -0.0061(11) 0.0025(13) -0.0016(11)
O2 0.0317(12) 0.0540(14) 0.0453(17) 0.0073(13) -0.0068(13) -0.0044(10)
O3 0.0312(12) 0.0541(14) 0.0414(16) 0.0075(13) -0.0055(12) -0.0033(10)
O4 0.0474(15) 0.0354(12) 0.0455(16) -0.0030(11) -0.0014(12) -0.0025(10)
N1 0.0451(18) 0.0380(16) 0.069(3) -0.0086(16) 0.0183(18) -0.0053(14)
N2 0.0288(14) 0.0518(17) 0.0339(18) 0.0079(14) -0.0008(13) -0.0006(12)
N3 0.0313(14) 0.0423(15) 0.0414(19) 0.0026(13) 0.0012(13) 0.0032(12)
N4 0.0369(16) 0.085(3) 0.040(2) 0.0081(19) -0.0023(15) 0.0135(17)
N5 0.054(2) 0.0378(16) 0.102(3) -0.0042(19) 0.021(2) -0.0104(14)
N6 0.0285(14) 0.0587(19) 0.0359(19) 0.0125(15) 0.0032(13) 0.0031(13)
N7 0.0343(15) 0.0479(17) 0.0429(19) 0.0038(14) 0.0018(13) 0.0042(12)
N8 0.0381(16) 0.083(2) 0.037(2) 0.0063(18) -0.0037(15) 0.0132(17)
C1 0.0293(15) 0.0346(14) 0.0283(18) 0.0020(13) -0.0002(13) 0.0019(11)
C2 0.0314(15) 0.0358(15) 0.0306(18) -0.0003(13) 0.0008(14) 0.0036(12)
C3 0.0300(16) 0.0419(18) 0.0287(19) -0.0019(14) 0.0041(14) 0.0008(13)
C4 0.0359(17) 0.0370(16) 0.0327(19) -0.0024(13) 0.0019(14) -0.0017(12)
C5 0.0372(17) 0.0353(15) 0.040(2) -0.0027(16) 0.0047(18) 0.0032(12)
C6 0.0316(15) 0.0394(16) 0.043(2) -0.0014(16) 0.0097(16) 0.0019(12)
C7 0.0330(17) 0.0401(17) 0.038(2) 0.0061(15) -0.0015(15) 0.0038(13)
C8 0.048(3) 0.132(5) 0.046(3) 0.004(3) -0.007(2) 0.027(3)
C9 0.038(2) 0.114(4) 0.053(3) 0.000(3) -0.013(2) 0.021(2)
C10 0.0337(18) 0.052(2) 0.059(3) -0.001(2) -0.0001(18) 0.0089(16)
C11 0.037(2) 0.082(3) 0.075(3) -0.003(3) 0.006(2) 0.011(2)
C12 0.0317(15) 0.0308(14) 0.0333(19) 0.0004(12) 0.0017(14) 0.0005(11)
C13 0.0330(17) 0.0381(17) 0.060(3) 0.0007(18) 0.0099(19) 0.0043(12)
C14 0.0416(19) 0.0338(17) 0.072(3) -0.0014(17) 0.008(2) 0.0057(14)
C15 0.043(2) 0.0365(16) 0.045(2) -0.0006(15) 0.0016(17) -0.0034(13)
C16 0.0325(16) 0.0391(16) 0.040(2) -0.0048(15) 0.0050(15) -0.0036(13)
C17 0.0321(16) 0.0338(15) 0.036(2) -0.0030(14) 0.0031(15) 0.0030(12)
C18 0.0295(15) 0.0414(17) 0.036(2) 0.0062(15) 0.0007(14) 0.0020(13)
C19 0.050(3) 0.128(5) 0.037(3) 0.005(3) -0.007(2) 0.025(3)
C20 0.043(2) 0.116(4) 0.058(3) -0.007(3) -0.015(2) 0.029(2)
C21 0.0349(18) 0.057(2) 0.053(3) -0.0010(19) -0.0038(18) 0.0098(16)
C22 0.036(2) 0.090(3) 0.086(4) -0.007(3) 0.007(2) 0.012(2)

loop_
_atom_type_symbol
_atom_type_description
_atom_type_scat_dispersion_real
_atom_type_scat_dispersion_imag
_atom_type_scat_source
C C 0.0033 0.0016 'International Tables Vol C Tables 4.2.6.8 and 6.1.1.4'
H H 0.0000 0.0000 'International Tables Vol C Tables 4.2.6.8 and 6.1.1.4'
N N 0.0061 0.0033 'International Tables Vol C Tables 4.2.6.8 and 6.1.1.4'
O O 0.0106 0.0060 'International Tables Vol C Tables 4.2.6.8 and 6.1.1.4'
S S 0.1246 0.1234 'International Tables Vol C Tables 4.2.6.8 and 6.1.1.4'

loop_
_geom_angle_atom_site_label_1
_geom_angle_atom_site_label_2
_geom_angle_atom_site_label_3
_geom_angle
_geom_angle_site_symmetry_1
_geom_angle_site_symmetry_3
O1 S1 O2 119.20(17) . .
O1 S1 N2 109.24(18) . .
O2 S1 N2 102.16(17) . .
O1 S1 C1 109.26(17) . .
O2 S1 C1 109.72(15) . .
N2 S1 C1 106.38(18) . .
O4 S2 O3 118.92(17) . .
O4 S2 N6 109.09(17) . .
O3 S2 N6 102.18(17) . .
O4 S2 C12 109.06(17) . .
O3 S2 C12 109.44(15) . .
N6 S2 C12 107.48(18) . .
C4 N1 H1N1 119(3) . .
C4 N1 H2N1 116(3) . .
H1N1 N1 H2N1 120(4) . .
C7 N2 S1 125.9(3) . .
C7 N2 H1N2 111(3) . .
S1 N2 H1N2 117(3) . .
C7 N3 C10 116.3(3) . .
C7 N4 C8 115.0(4) . .
C15 N5 H5A 120.0 . .
C15 N5 H5B 120.0 . .
H5A N5 H5B 120.0 . .
C18 N6 S2 126.0(3) . .
C18 N6 H1N6 122(3) . .
S2 N6 H1N6 109(3) . .
C18 N7 C21 116.6(3) . .
C18 N8 C19 114.5(4) . .
C6 C1 C2 119.9(3) . .
C6 C1 S1 119.2(2) . .
C2 C1 S1 120.9(2) . .
C3 C2 C1 119.9(3) . .
C3 C2 H2 120.1 . .
C1 C2 H2 120.1 . .
C2 C3 C4 120.8(3) . .
C2 C3 H3 119.6 . .
C4 C3 H3 119.6 . .
N1 C4 C3 120.8(3) . .
N1 C4 C5 120.4(3) . .
C3 C4 C5 118.8(3) . .
C6 C5 C4 120.2(3) . .
C6 C5 H5 119.9 . .
C4 C5 H5 119.9 . .
C5 C6 C1 120.3(3) . .
C5 C6 H6 119.8 . .
C1 C6 H6 119.8 . .
N4 C7 N3 127.1(3) . .
N4 C7 N2 114.7(3) . .
N3 C7 N2 118.2(3) . .
N4 C8 C9 122.6(5) . .
N4 C8 H8 118.7 . .
C9 C8 H8 118.7 . .
C10 C9 C8 118.0(4) . .
C10 C9 H9 121.0 . .
C8 C9 H9 121.0 . .
N3 C10 C9 120.9(4) . .
N3 C10 C11 116.5(4) . .
C9 C10 C11 122.6(4) . .
C10 C11 H11A 109.5 . .
C10 C11 H11B 109.5 . .
H11A C11 H11B 109.5 . .
C10 C11 H11C 109.5 . .
H11A C11 H11C 109.5 . .
H11B C11 H11C 109.5 . .
C13 C12 C17 120.1(3) . .
C13 C12 S2 119.3(2) . .
C17 C12 S2 120.6(2) . .
C14 C13 C12 120.2(3) . .
C14 C13 H13 119.9 . .
C12 C13 H13 119.9 . .
C13 C14 C15 120.4(3) . .
C13 C14 H14 119.8 . .
C15 C14 H14 119.8 . .
N5 C15 C16 120.2(4) . .
N5 C15 C14 120.8(3) . .
C16 C15 C14 118.9(3) . .
C17 C16 C15 120.5(3) . .
C17 C16 H16 119.8 . .
C15 C16 H16 119.8 . .
C16 C17 C12 119.9(3) . .
C16 C17 H17 120.1 . .
C12 C17 H17 120.1 . .
N7 C18 N8 127.5(3) . .
N7 C18 N6 118.6(3) . .
N8 C18 N6 113.9(3) . .
N8 C19 C20 123.0(5) . .
N8 C19 H19 118.5 . .
C20 C19 H19 118.5 . .
C19 C20 C21 118.0(4) . .
C19 C20 H20 121.0 . .
C21 C20 H20 121.0 . .
N7 C21 C20 120.3(4) . .
N7 C21 C22 116.1(4) . .
C20 C21 C22 123.6(4) . .
C21 C22 H22A 109.5 . .
C21 C22 H22B 109.5 . .
H22A C22 H22B 109.5 . .
C21 C22 H22C 109.5 . .
H22A C22 H22C 109.5 . .
H22B C22 H22C 109.5 . .

loop_
_geom_bond_atom_site_label_1
_geom_bond_atom_site_label_2
_geom_bond_distance
_geom_bond_site_symmetry_2
S1 O1 1.428(3) .
S1 O2 1.430(2) .
S1 N2 1.648(4) .
S1 C1 1.734(3) .
S2 O4 1.430(3) .
S2 O3 1.436(2) .
S2 N6 1.649(4) .
S2 C12 1.731(3) .
N1 C4 1.354(5) .
N1 H1N1 0.87(5) .
N1 H2N1 0.81(4) .
N2 C7 1.388(4) .
N2 H1N2 0.79(5) .
N3 C7 1.328(4) .
N3 C10 1.339(5) .
N4 C7 1.329(5) .
N4 C8 1.333(6) .
N5 C15 1.368(5) .
N5 H5A 0.8600 .
N5 H5B 0.8600 .
N6 C18 1.383(4) .
N6 H1N6 0.87(5) .
N7 C18 1.328(4) .
N7 C21 1.344(5) .
N8 C18 1.334(5) .
N8 C19 1.340(5) .
C1 C6 1.392(5) .
C1 C2 1.402(4) .
C2 C3 1.371(5) .
C2 H2 0.9300 .
C3 C4 1.402(5) .
C3 H3 0.9300 .
C4 C5 1.411(5) .
C5 C6 1.375(5) .
C5 H5 0.9300 .
C6 H6 0.9300 .
C8 C9 1.366(6) .
C8 H8 0.9300 .
C9 C10 1.369(7) .
C9 H9 0.9300 .
C10 C11 1.494(6) .
C11 H11A 0.9600 .
C11 H11B 0.9600 .
C11 H11C 0.9600 .
C12 C13 1.385(4) .
C12 C17 1.390(4) .
C13 C14 1.377(5) .
C13 H13 0.9300 .
C14 C15 1.400(5) .
C14 H14 0.9300 .
C15 C16 1.397(5) .
C16 C17 1.382(5) .
C16 H16 0.9300 .
C17 H17 0.9300 .
C19 C20 1.367(7) .
C19 H19 0.9300 .
C20 C21 1.382(7) .
C20 H20 0.9300 .
C21 C22 1.488(6) .
C22 H22A 0.9600 .
C22 H22B 0.9600 .
C22 H22C 0.9600 .

loop_
_geom_hbond_atom_site_label_D
_geom_hbond_atom_site_label_H
_geom_hbond_atom_site_label_A
_geom_hbond_distance_DH
_geom_hbond_distance_HA
_geom_hbond_distance_DA
_geom_hbond_angle_DHA
_geom_hbond_site_symmetry_A
N5 H5B O4 0.86 2.29 3.085(5) 153.1 1_545
N1 H1N1 O4 0.87(5) 2.50(5) 3.260(5) 147(4) 4_654
N1 H2N1 O1 0.81(4) 2.28(4) 3.050(5) 160(4) 1_565
N2 H1N2 N8 0.79(5) 2.15(5) 2.931(5) 172(5) .
N6 H1N6 N4 0.87(5) 2.06(5) 2.917(5) 174(5) .

loop_
_geom_torsion_atom_site_label_1
_geom_torsion_atom_site_label_2
_geom_torsion_atom_site_label_3
_geom_torsion_atom_site_label_4
_geom_torsion
_geom_torsion_site_symmetry_1
_geom_torsion_site_symmetry_2
_geom_torsion_site_symmetry_3
_geom_torsion_site_symmetry_4
O1 S1 N2 C7 60.1(4) . . . .
O2 S1 N2 C7 -172.8(3) . . . .
C1 S1 N2 C7 -57.8(4) . . . .
O4 S2 N6 C18 -57.6(4) . . . .
O3 S2 N6 C18 175.7(3) . . . .
C12 S2 N6 C18 60.5(4) . . . .
O1 S1 C1 C6 161.9(3) . . . .
O2 S1 C1 C6 29.5(4) . . . .
N2 S1 C1 C6 -80.3(3) . . . .
O1 S1 C1 C2 -17.9(4) . . . .
O2 S1 C1 C2 -150.3(3) . . . .
N2 S1 C1 C2 100.0(3) . . . .
C6 C1 C2 C3 0.7(5) . . . .
S1 C1 C2 C3 -179.5(3) . . . .
C1 C2 C3 C4 -0.9(5) . . . .
C2 C3 C4 N1 179.3(4) . . . .
C2 C3 C4 C5 1.2(6) . . . .
N1 C4 C5 C6 -179.3(4) . . . .
C3 C4 C5 C6 -1.2(6) . . . .
C4 C5 C6 C1 0.9(6) . . . .
C2 C1 C6 C5 -0.7(6) . . . .
S1 C1 C6 C5 179.5(3) . . . .
C8 N4 C7 N3 -2.2(7) . . . .
C8 N4 C7 N2 177.6(4) . . . .
C10 N3 C7 N4 0.3(6) . . . .
C10 N3 C7 N2 -179.5(3) . . . .
S1 N2 C7 N4 165.0(3) . . . .
S1 N2 C7 N3 -15.2(5) . . . .
C7 N4 C8 C9 2.0(8) . . . .
N4 C8 C9 C10 0.0(9) . . . .
C7 N3 C10 C9 1.9(6) . . . .
C7 N3 C10 C11 -179.0(4) . . . .
C8 C9 C10 N3 -2.1(8) . . . .
C8 C9 C10 C11 178.9(5) . . . .
O4 S2 C12 C13 -157.4(3) . . . .
O3 S2 C12 C13 -25.8(4) . . . .
N6 S2 C12 C13 84.5(3) . . . .
O4 S2 C12 C17 22.6(4) . . . .
O3 S2 C12 C17 154.2(3) . . . .
N6 S2 C12 C17 -95.6(3) . . . .
C17 C12 C13 C14 0.0(6) . . . .
S2 C12 C13 C14 -180.0(4) . . . .
C12 C13 C14 C15 -0.1(7) . . . .
C13 C14 C15 N5 178.8(5) . . . .
C13 C14 C15 C16 0.2(7) . . . .
N5 C15 C16 C17 -178.9(4) . . . .
C14 C15 C16 C17 -0.4(6) . . . .
C15 C16 C17 C12 0.3(6) . . . .
C13 C12 C17 C16 -0.2(6) . . . .
S2 C12 C17 C16 179.9(3) . . . .
C21 N7 C18 N8 -1.4(6) . . . .
C21 N7 C18 N6 178.4(4) . . . .
C19 N8 C18 N7 2.1(7) . . . .
C19 N8 C18 N6 -177.7(4) . . . .
S2 N6 C18 N7 12.1(5) . . . .
S2 N6 C18 N8 -168.1(3) . . . .
C18 N8 C19 C20 -0.3(8) . . . .
N8 C19 C20 C21 -1.9(10) . . . .
C18 N7 C21 C20 -1.1(6) . . . .
C18 N7 C21 C22 178.9(4) . . . .
C19 C20 C21 N7 2.7(8) . . . .
C19 C20 C21 C22 -177.4(5) . . . .
